data_4111249
loop_
_publ_author_name
'Christopher A. Bradley'
'Luis F. Veiros'
'Doris Pun'
'Emil Lobkovsky'
'Ivan Keresztes'
'Paul J. Chirik'

_publ_section_title
;
 Carbon-Oxygen Bond Cleavage with \h9,\h5-Bis(indenyl)zirconium Sandwich
 Complexes
;
_journal_name_full 'Journal of the American Chemical Society'
_journal_page_first 16600
_journal_page_last 16612
_journal_paper_doi 10.1021/ja065456g
_journal_volume 128
_journal_year 2006
_chemical_formula_sum 'C32 H50 Si4 Zr'
_chemical_formula_weight 638.30
_chemical_name_systematic
;
 ?
;
_space_group_IT_number 2
_symmetry_cell_setting triclinic
_symmetry_space_group_name_Hall '-P 1'
_symmetry_space_group_name_H-M 'P -1'
_atom_sites_solution_hydrogens mixed
_atom_sites_solution_primary direct
_atom_sites_solution_secondary difmap
_audit_creation_method SHELXL-97
_cell_angle_alpha 90.617(4)
_cell_angle_beta 98.394(4)
_cell_angle_gamma 90.769(4)
_cell_formula_units_Z 4
_cell_length_a 10.3139(18)
_cell_length_b 17.875(3)
_cell_length_c 19.132(3)
_cell_measurement_temperature 173(2)
_cell_volume 3488.8(10)
_computing_cell_refinement 'Bruker SAINT'
_computing_data_collection 'Bruker SMART'
_computing_data_reduction 'Bruker SAINT'
_computing_molecular_graphics 'Bruker SHELXTL'
_computing_publication_material 'Bruker SHELXTL'
_computing_structure_refinement 'SHELXL-97 (Sheldrick, 1997)'
_computing_structure_solution 'SHELXS-97 (Sheldrick, 1990)'
_diffrn_ambient_temperature 173(2)
_diffrn_measured_fraction_theta_full 0.982
_diffrn_measured_fraction_theta_max 0.982
_diffrn_measurement_device_type 'Bruker 1K CCD area detector'
_diffrn_measurement_method '0.3 deg. omega scans'
_diffrn_radiation_monochromator graphite
_diffrn_radiation_source 'fine-focus sealed tube'
_diffrn_radiation_type MoK\a
_diffrn_radiation_wavelength 0.71073
_diffrn_reflns_av_R_equivalents 0.0332
_diffrn_reflns_av_sigmaI/netI 0.0548
_diffrn_reflns_limit_h_max 13
_diffrn_reflns_limit_h_min -13
_diffrn_reflns_limit_k_max 23
_diffrn_reflns_limit_k_min -23
_diffrn_reflns_limit_l_max 25
_diffrn_reflns_limit_l_min -25
_diffrn_reflns_number 32707
_diffrn_reflns_theta_full 28.28
_diffrn_reflns_theta_max 28.28
_diffrn_reflns_theta_min 2.12
_exptl_absorpt_coefficient_mu 0.471
_exptl_absorpt_correction_T_max 0.9768
_exptl_absorpt_correction_T_min 0.8525
_exptl_absorpt_correction_type SADABS
_exptl_crystal_colour orange
_exptl_crystal_density_diffrn 1.215
_exptl_crystal_density_meas 0
_exptl_crystal_description block
_exptl_crystal_F_000 1352
_exptl_crystal_size_max 0.35
_exptl_crystal_size_mid 0.15
_exptl_crystal_size_min 0.05
_refine_diff_density_max 1.019
_refine_diff_density_min -0.716
_refine_diff_density_rms 0.072
_refine_ls_extinction_method none
_refine_ls_goodness_of_fit_ref 1.009
_refine_ls_hydrogen_treatment mixed
_refine_ls_matrix_type full
_refine_ls_number_parameters 1022
_refine_ls_number_reflns 17015
_refine_ls_number_restraints 0
_refine_ls_restrained_S_all 1.009
_refine_ls_R_factor_all 0.0727
_refine_ls_R_factor_gt 0.0421
_refine_ls_shift/su_max 0.156
_refine_ls_shift/su_mean 0.007
_refine_ls_structure_factor_coef Fsqd
_refine_ls_weighting_details 'calc w=1/[\s^2^(Fo^2^)+(0.0542P)^2^+0.3212P] where P=(Fo^2^+2Fc^2^)/3'
_refine_ls_weighting_scheme calc
_refine_ls_wR_factor_gt 0.0945
_refine_ls_wR_factor_ref 0.1054
_reflns_number_gt 11867
_reflns_number_total 17015
_reflns_threshold_expression >2sigma(I)
_cod_data_source_file ja065456gsi20060728_040233.cif
_cod_data_source_block cb29
_cod_original_cell_volume 3488.9(11)
_cod_database_code 4111249

loop_
_symmetry_equiv_pos_as_xyz
'x, y, z'
'-x, -y, -z'

loop_
_atom_site_label
_atom_site_type_symbol
_atom_site_fract_x
_atom_site_fract_y
_atom_site_fract_z
_atom_site_U_iso_or_equiv
_atom_site_adp_type
_atom_site_occupancy
_atom_site_symmetry_multiplicity
_atom_site_calc_flag
_atom_site_refinement_flags
Zr1 Zr -0.19758(2) 0.271050(14) -0.494922(12) 0.02193(6) Uani 1 1 d .
Si1 Si -0.59199(7) 0.27057(4) -0.54772(4) 0.02775(16) Uani 1 1 d .
Si2 Si -0.15358(9) 0.11240(5) -0.63034(5) 0.0422(2) Uani 1 1 d .
Si3 Si -0.21983(9) 0.43684(4) -0.36236(4) 0.03434(19) Uani 1 1 d .
Si4 Si -0.31245(9) 0.11960(4) -0.35793(4) 0.03440(19) Uani 1 1 d .
C1 C -0.2480(3) 0.19575(15) -0.60914(13) 0.0264(5) Uani 1 1 d .
C2 C -0.3557(3) 0.19058(15) -0.57042(13) 0.0247(5) Uani 1 1 d .
C3 C -0.4193(2) 0.26050(14) -0.56478(13) 0.0224(5) Uani 1 1 d .
C4 C -0.3512(2) 0.31115(14) -0.60623(12) 0.0237(5) Uani 1 1 d .
C5 C -0.2495(2) 0.27198(15) -0.63388(12) 0.0253(5) Uani 1 1 d .
C6 C -0.1827(3) 0.33617(14) -0.37531(12) 0.0238(5) Uani 1 1 d .
C7 C -0.0604(3) 0.29689(15) -0.36955(12) 0.0278(6) Uani 1 1 d .
C8 C -0.0877(3) 0.21830(16) -0.37581(13) 0.0286(6) Uani 1 1 d .
C9 C -0.2271(3) 0.20558(14) -0.38414(13) 0.0247(5) Uani 1 1 d .
C10 C -0.2800(3) 0.27896(14) -0.38108(13) 0.0230(5) Uani 1 1 d .
C11 C -0.1757(3) 0.30943(19) -0.68021(14) 0.0348(7) Uani 1 1 d .
C12 C -0.2018(3) 0.38176(19) -0.69608(15) 0.0407(8) Uani 1 1 d .
C13 C -0.2972(3) 0.42198(18) -0.66631(15) 0.0394(7) Uani 1 1 d .
C14 C -0.3719(3) 0.38793(16) -0.62183(15) 0.0327(6) Uani 1 1 d .
C15 C 0.0725(3) 0.32218(19) -0.35742(14) 0.0388(7) Uani 1 1 d .
H15A H 0.0933 0.3741 -0.3531 0.047 Uiso 1 1 calc R
C16 C 0.1697(3) 0.2704(3) -0.35213(16) 0.0489(10) Uani 1 1 d .
C17 C 0.1431(3) 0.1938(2) -0.35948(17) 0.0498(9) Uani 1 1 d .
C18 C 0.0177(3) 0.1668(2) -0.37235(16) 0.0405(7) Uani 1 1 d .
C19 C -0.0487(3) 0.35956(19) -0.51871(15) 0.0374(7) Uani 1 1 d .
C20 C 0.0054(3) 0.2864(2) -0.52674(17) 0.0396(8) Uani 1 1 d .
C21 C -0.6111(3) 0.33656(19) -0.47449(17) 0.0363(7) Uani 1 1 d .
C22 C -0.6891(4) 0.3047(3) -0.6309(2) 0.0464(9) Uani 1 1 d .
C23 C -0.6560(4) 0.1762(2) -0.5294(3) 0.0528(10) Uani 1 1 d .
C24 C -0.0340(5) 0.0848(2) -0.5526(3) 0.0825(15) Uani 1 1 d .
H24A H 0.0072 0.0378 -0.5633 0.124 Uiso 1 1 calc R
H24B H -0.0799 0.0780 -0.5116 0.124 Uiso 1 1 calc R
H24C H 0.0334 0.1240 -0.5420 0.124 Uiso 1 1 calc R
C25 C -0.0656(5) 0.1274(3) -0.7054(3) 0.0911(15) Uiso 1 1 d .
H25A H -0.1271 0.1439 -0.7461 0.137 Uiso 1 1 calc R
H25B H -0.0252 0.0806 -0.7174 0.137 Uiso 1 1 calc R
H25C H 0.0027 0.1659 -0.6929 0.137 Uiso 1 1 calc R
C26 C -0.2737(6) 0.0332(3) -0.6518(3) 0.0742(14) Uani 1 1 d .
C27 C -0.0730(5) 0.4883(3) -0.3162(3) 0.0600(11) Uani 1 1 d .
C28 C -0.2784(7) 0.4833(2) -0.4473(2) 0.0670(14) Uani 1 1 d .
C29 C -0.3540(4) 0.4404(2) -0.3071(2) 0.0464(8) Uani 1 1 d .
C30 C -0.2152(6) 0.0847(3) -0.2760(3) 0.0730(14) Uani 1 1 d .
C31 C -0.3353(6) 0.0424(2) -0.4246(3) 0.0604(11) Uani 1 1 d .
C32 C -0.4756(4) 0.1473(2) -0.3361(3) 0.0556(10) Uani 1 1 d .
Zr1' Zr 0.19103(2) 0.228842(13) -0.005106(12) 0.01996(6) Uani 1 1 d .
Si1' Si 0.52669(8) 0.25199(4) 0.13351(5) 0.03606(19) Uani 1 1 d .
Si2' Si 0.32302(9) 0.05759(4) -0.10430(4) 0.0364(2) Uani 1 1 d .
Si3' Si 0.06363(8) 0.40021(4) 0.09795(4) 0.02780(16) Uani 1 1 d .
Si4' Si 0.38047(7) 0.36024(4) -0.12534(4) 0.02770(16) Uani 1 1 d .
C1' C 0.3269(3) 0.11208(14) -0.01959(13) 0.0266(6) Uani 1 1 d .
C2' C 0.4108(3) 0.17389(15) 0.00206(14) 0.0260(5) Uani 1 1 d .
C3' C 0.3980(2) 0.19978(14) 0.07145(13) 0.0246(5) Uani 1 1 d .
C4' C 0.3043(3) 0.14887(14) 0.09536(13) 0.0254(5) Uani 1 1 d .
C5' C 0.2639(3) 0.09473(13) 0.04070(14) 0.0256(5) Uani 1 1 d .
C6' C 0.1093(3) 0.36136(13) 0.01394(13) 0.0231(5) Uani 1 1 d .
C7' C 0.0275(3) 0.33686(13) -0.05061(13) 0.0237(5) Uani 1 1 d .
C8' C 0.1085(3) 0.32240(14) -0.10324(13) 0.0236(5) Uani 1 1 d .
C9' C 0.2446(2) 0.33852(13) -0.07440(13) 0.0231(5) Uani 1 1 d .
C10' C 0.2380(3) 0.36410(13) -0.00370(13) 0.0230(5) Uani 1 1 d .
C11' C 0.1782(3) 0.03527(15) 0.05445(16) 0.0338(6) Uani 1 1 d .
C12' C 0.1376(3) 0.03162(17) 0.11935(18) 0.0409(7) Uani 1 1 d .
C13' C 0.1751(3) 0.08655(17) 0.17188(17) 0.0413(8) Uani 1 1 d .
C14' C 0.2553(3) 0.14412(16) 0.16139(15) 0.0332(6) Uani 1 1 d .
C15' C -0.1103(3) 0.32692(15) -0.06773(15) 0.0294(6) Uani 1 1 d .
C16' C -0.1629(3) 0.30373(17) -0.13416(16) 0.0357(7) Uani 1 1 d .
C17' C -0.0819(3) 0.28869(17) -0.18618(15) 0.0360(7) Uani 1 1 d .
C18' C 0.0509(3) 0.29701(16) -0.17164(14) 0.0304(6) Uani 1 1 d .
C19' C -0.0025(3) 0.18668(16) 0.02606(17) 0.0330(6) Uani 1 1 d .
C20' C 0.0102(3) 0.15653(16) -0.04318(16) 0.0339(6) Uani 1 1 d .
C21' C 0.4806(5) 0.3458(2) 0.1637(3) 0.0689(14) Uani 1 1 d .
C22' C 0.5645(5) 0.1927(3) 0.2139(2) 0.0611(11) Uani 1 1 d .
C23' C 0.6765(4) 0.2591(3) 0.0909(3) 0.0625(11) Uani 1 1 d .
C24' C 0.2056(5) 0.0971(2) -0.17719(18) 0.0530(10) Uani 1 1 d .
C25' C 0.2782(5) -0.04217(19) -0.0931(2) 0.0716(13) Uani 1 1 d .
H25D H 0.2991 -0.0717 -0.1333 0.107 Uiso 1 1 calc R
H25E H 0.1842 -0.0465 -0.0907 0.107 Uiso 1 1 calc R
H25F H 0.3279 -0.0609 -0.0493 0.107 Uiso 1 1 calc R
C26' C 0.4908(4) 0.0605(3) -0.1289(2) 0.0595(11) Uani 1 1 d .
C27' C -0.1011(4) 0.4441(2) 0.0830(2) 0.0449(8) Uani 1 1 d .
C28' C 0.0666(4) 0.32827(19) 0.16807(17) 0.0393(7) Uani 1 1 d .
C29' C 0.1857(4) 0.4761(2) 0.1291(2) 0.0441(8) Uani 1 1 d .
C30' C 0.3233(5) 0.4332(3) -0.1913(3) 0.0569(11) Uani 1 1 d .
C31' C 0.4331(4) 0.2798(2) -0.1764(2) 0.0439(8) Uani 1 1 d .
C32' C 0.5233(4) 0.3971(3) -0.0631(2) 0.0563(10) Uani 1 1 d .
H10' H 0.313(3) 0.3812(14) 0.0253(14) 0.023(7) Uiso 1 1 d .
H15' H -0.165(3) 0.3350(13) -0.0369(13) 0.018(6) Uiso 1 1 d .
H10 H -0.364(3) 0.2866(13) -0.3831(13) 0.016(6) Uiso 1 1 d .
H12 H -0.162(3) 0.4028(15) -0.7299(16) 0.030(8) Uiso 1 1 d .
H31C H -0.361(3) 0.003(2) -0.4055(18) 0.048(10) Uiso 1 1 d .
H19B H -0.078(3) 0.3898(16) -0.5603(16) 0.036(8) Uiso 1 1 d .
H2' H 0.473(3) 0.1933(16) -0.0237(16) 0.039(9) Uiso 1 1 d .
H19A H -0.011(3) 0.3908(15) -0.4815(15) 0.030(8) Uiso 1 1 d .
H21C H -0.703(3) 0.3507(17) -0.4746(17) 0.047(9) Uiso 1 1 d .
H14' H 0.281(3) 0.1824(15) 0.1969(15) 0.030(7) Uiso 1 1 d .
H14 H -0.435(3) 0.4143(15) -0.6021(15) 0.030(8) Uiso 1 1 d .
H19D H -0.071(3) 0.2256(17) 0.0304(16) 0.044(9) Uiso 1 1 d .
H28F H 0.014(3) 0.2902(19) 0.1577(18) 0.049(10) Uiso 1 1 d .
H2 H -0.378(3) 0.1464(17) -0.5503(16) 0.037(8) Uiso 1 1 d .
H18 H -0.001(3) 0.1156(18) -0.3762(17) 0.043(9) Uiso 1 1 d .
H26F H 0.540(3) 0.110(2) -0.1270(18) 0.050(10) Uiso 1 1 d .
H13' H 0.144(4) 0.084(2) 0.217(2) 0.089(14) Uiso 1 1 d .
H18' H 0.107(3) 0.2879(18) -0.2075(18) 0.053(10) Uiso 1 1 d .
H16' H -0.257(3) 0.2965(17) -0.1454(17) 0.048(9) Uiso 1 1 d .
H27F H -0.107(4) 0.484(2) 0.041(2) 0.076(12) Uiso 1 1 d .
H23C H -0.610(4) 0.155(2) -0.500(2) 0.071(15) Uiso 1 1 d .
H11 H -0.117(3) 0.2814(15) -0.6977(15) 0.025(7) Uiso 1 1 d .
H28E H 0.157(4) 0.3041(19) 0.1799(19) 0.060(11) Uiso 1 1 d .
H20D H 0.032(3) 0.1049(17) -0.0480(15) 0.037(8) Uiso 1 1 d .
H27C H -0.007(4) 0.491(2) -0.344(2) 0.078(14) Uiso 1 1 d .
H30C H -0.139(4) 0.066(2) -0.290(2) 0.068(15) Uiso 1 1 d .
H29C H -0.430(4) 0.420(2) -0.3297(19) 0.057(11) Uiso 1 1 d .
H22 H -0.774(4) 0.3156(19) -0.6230(18) 0.055(10) Uiso 1 1 d .
H27E H -0.177(4) 0.410(2) 0.0690(19) 0.063(11) Uiso 1 1 d .
H11' H 0.154(3) -0.0017(17) 0.0197(17) 0.043(9) Uiso 1 1 d .
H31F H 0.493(4) 0.2955(19) -0.2048(19) 0.055(10) Uiso 1 1 d .
H23 H -0.737(4) 0.1769(19) -0.5200(19) 0.054(11) Uiso 1 1 d .
H16 H 0.246(3) 0.2846(18) -0.3450(17) 0.043(10) Uiso 1 1 d .
H13 H -0.317(3) 0.4714(17) -0.6774(16) 0.037(8) Uiso 1 1 d .
H20B H 0.070(3) 0.2707(16) -0.4955(17) 0.035(8) Uiso 1 1 d .
H29B H -0.376(4) 0.492(2) -0.2954(19) 0.062(11) Uiso 1 1 d .
H32C H -0.526(4) 0.177(2) -0.373(2) 0.065(12) Uiso 1 1 d .
H12' H 0.082(3) -0.0091(18) 0.1298(17) 0.047(9) Uiso 1 1 d .
H21E H 0.388(5) 0.339(2) 0.184(2) 0.101(17) Uiso 1 1 d .
H23E H 0.664(4) 0.285(2) 0.048(2) 0.085(15) Uiso 1 1 d .
H17' H -0.124(3) 0.2735(17) -0.2335(17) 0.044(9) Uiso 1 1 d .
H32E H 0.592(5) 0.412(3) -0.090(3) 0.101(16) Uiso 1 1 d .
H21B H -0.589(4) 0.314(2) -0.433(2) 0.058(11) Uiso 1 1 d .
H20C H -0.045(3) 0.1742(17) -0.0858(18) 0.047(9) Uiso 1 1 d .
H29A H -0.333(4) 0.4201(19) -0.265(2) 0.051(11) Uiso 1 1 d .
H26D H 0.497(4) 0.036(2) -0.171(2) 0.082(14) Uiso 1 1 d .
H29F H 0.163(4) 0.503(2) 0.169(2) 0.074(13) Uiso 1 1 d .
H19C H 0.003(3) 0.1490(19) 0.0670(18) 0.054(10) Uiso 1 1 d .
H17 H 0.212(4) 0.159(2) -0.353(2) 0.070(12) Uiso 1 1 d .
H22B H -0.655(4) 0.360(2) -0.647(2) 0.068(12) Uiso 1 1 d .
H26C H -0.332(5) 0.048(3) -0.689(3) 0.11(2) Uiso 1 1 d .
H27B H -0.103(4) 0.535(2) -0.306(2) 0.063(12) Uiso 1 1 d .
H30F H 0.306(4) 0.474(2) -0.165(2) 0.065(12) Uiso 1 1 d .
H20A H 0.015(3) 0.2740(18) -0.5727(19) 0.055(10) Uiso 1 1 d .
H23A H -0.675(4) 0.145(2) -0.574(2) 0.071(13) Uiso 1 1 d .
H32B H -0.465(4) 0.173(2) -0.296(2) 0.080(15) Uiso 1 1 d .
H29E H 0.171(4) 0.512(2) 0.097(2) 0.072(13) Uiso 1 1 d .
H26B H -0.226(4) -0.012(3) -0.658(2) 0.084(14) Uiso 1 1 d .
H31E H 0.469(4) 0.240(2) -0.151(2) 0.072(13) Uiso 1 1 d .
H30E H 0.397(5) 0.451(2) -0.213(2) 0.091(15) Uiso 1 1 d .
H29D H 0.272(4) 0.454(2) 0.143(2) 0.062(11) Uiso 1 1 d .
H27D H -0.110(4) 0.469(2) 0.129(2) 0.076(12) Uiso 1 1 d .
H24F H 0.229(4) 0.148(2) -0.187(2) 0.078(14) Uiso 1 1 d .
H24E H 0.211(4) 0.077(2) -0.216(2) 0.063(12) Uiso 1 1 d .
H21D H 0.550(4) 0.364(2) 0.202(2) 0.070(11) Uiso 1 1 d .
H32A H -0.522(4) 0.105(2) -0.322(2) 0.079(13) Uiso 1 1 d .
H27A H -0.037(3) 0.4601(18) -0.2748(19) 0.046(10) Uiso 1 1 d .
H31B H -0.393(4) 0.053(2) -0.467(2) 0.081(15) Uiso 1 1 d .
H32D H 0.503(4) 0.439(3) -0.046(2) 0.083(16) Uiso 1 1 d .
H31D H 0.359(4) 0.255(2) -0.202(2) 0.085(15) Uiso 1 1 d .
H30B H -0.270(4) 0.042(3) -0.263(2) 0.089(14) Uiso 1 1 d .
H31A H -0.259(4) 0.034(2) -0.444(2) 0.080(15) Uiso 1 1 d .
H28D H 0.042(4) 0.353(2) 0.211(2) 0.081(13) Uiso 1 1 d .
H36A H -0.297(4) 0.022(2) -0.605(2) 0.074(14) Uiso 1 1 d .
H30D H 0.252(5) 0.423(3) -0.221(3) 0.095(19) Uiso 1 1 d .
H21A H -0.566(4) 0.377(2) -0.474(2) 0.064(12) Uiso 1 1 d .
H23D H 0.746(5) 0.283(2) 0.125(2) 0.096(15) Uiso 1 1 d .
H28B H -0.344(6) 0.463(3) -0.465(3) 0.14(3) Uiso 1 1 d .
H22A H -0.685(5) 0.278(3) -0.661(3) 0.11(2) Uiso 1 1 d .
H22E H 0.504(6) 0.208(3) 0.244(3) 0.13(2) Uiso 1 1 d .
H28A H -0.300(4) 0.532(3) -0.442(2) 0.079(13) Uiso 1 1 d .
H24D H 0.116(5) 0.099(2) -0.164(2) 0.099(17) Uiso 1 1 d .
H22D H 0.553(5) 0.135(3) 0.203(3) 0.105(17) Uiso 1 1 d .
H26D H 0.550(5) 0.032(3) -0.098(3) 0.109(18) Uiso 1 1 d .
H32F H 0.542(6) 0.367(3) -0.025(3) 0.13(2) Uiso 1 1 d .
H21F H 0.474(5) 0.381(3) 0.128(3) 0.100(18) Uiso 1 1 d .
H22F H 0.652(6) 0.207(3) 0.223(3) 0.13(2) Uiso 1 1 d .
H28C H -0.210(4) 0.484(2) -0.477(3) 0.085(16) Uiso 1 1 d .
H23F H 0.714(5) 0.205(3) 0.082(3) 0.109(17) Uiso 1 1 d .
H30C H -0.190(7) 0.118(3) -0.242(3) 0.15(3) Uiso 1 1 d .

loop_
_atom_site_aniso_label
_atom_site_aniso_U_11
_atom_site_aniso_U_22
_atom_site_aniso_U_33
_atom_site_aniso_U_23
_atom_site_aniso_U_13
_atom_site_aniso_U_12
Zr1 0.02000(13) 0.02931(13) 0.01642(11) 0.00063(9) 0.00267(9) -0.00151(10)
Si1 0.0210(4) 0.0285(4) 0.0341(4) 0.0003(3) 0.0054(3) -0.0003(3)
Si2 0.0418(5) 0.0472(5) 0.0401(5) -0.0088(4) 0.0135(4) 0.0129(4)
Si3 0.0485(5) 0.0257(4) 0.0281(4) -0.0046(3) 0.0043(4) -0.0069(3)
Si4 0.0432(5) 0.0243(4) 0.0370(4) 0.0083(3) 0.0096(4) 0.0023(3)
C1 0.0249(13) 0.0350(14) 0.0195(12) -0.0053(10) 0.0045(10) -0.0016(11)
C2 0.0278(14) 0.0246(13) 0.0215(12) -0.0018(10) 0.0036(10) -0.0028(10)
C3 0.0204(13) 0.0253(13) 0.0212(12) -0.0001(10) 0.0022(10) -0.0007(10)
C4 0.0238(13) 0.0278(13) 0.0178(12) -0.0001(10) -0.0015(10) -0.0046(10)
C5 0.0217(13) 0.0369(14) 0.0159(11) -0.0025(10) -0.0006(10) -0.0069(11)
C6 0.0265(13) 0.0296(13) 0.0151(11) -0.0009(10) 0.0024(10) -0.0025(10)
C7 0.0276(14) 0.0432(16) 0.0122(11) 0.0026(10) 0.0017(10) -0.0030(12)
C8 0.0291(14) 0.0404(16) 0.0173(12) 0.0056(11) 0.0063(11) 0.0066(12)
C9 0.0290(14) 0.0261(13) 0.0195(12) 0.0030(10) 0.0050(10) 0.0036(10)
C10 0.0218(14) 0.0270(13) 0.0198(12) 0.0014(10) 0.0019(10) 0.0016(10)
C11 0.0290(16) 0.0550(19) 0.0199(13) -0.0026(13) 0.0026(11) -0.0086(14)
C12 0.0415(18) 0.060(2) 0.0189(13) 0.0070(13) 0.0003(13) -0.0220(16)
C13 0.0480(19) 0.0377(17) 0.0286(15) 0.0114(13) -0.0073(14) -0.0122(14)
C14 0.0339(16) 0.0331(15) 0.0280(14) 0.0032(12) -0.0059(12) -0.0013(12)
C15 0.0303(16) 0.067(2) 0.0172(13) 0.0020(13) -0.0012(11) -0.0099(14)
C16 0.0211(16) 0.102(3) 0.0222(15) 0.0114(17) -0.0008(12) -0.0018(18)
C17 0.0334(18) 0.085(3) 0.0326(17) 0.0133(17) 0.0063(14) 0.0224(19)
C18 0.0368(18) 0.056(2) 0.0306(16) 0.0112(14) 0.0093(13) 0.0177(15)
C19 0.0354(17) 0.055(2) 0.0200(13) 0.0042(13) 0.0007(12) -0.0196(15)
C20 0.0221(15) 0.072(2) 0.0245(15) -0.0001(15) 0.0032(12) -0.0045(15)
C21 0.0338(18) 0.0390(18) 0.0373(17) 0.0034(14) 0.0085(14) 0.0076(14)
C22 0.0265(18) 0.067(3) 0.043(2) -0.0015(18) -0.0027(15) 0.0071(16)
C23 0.035(2) 0.0375(19) 0.090(3) 0.005(2) 0.023(2) -0.0019(16)
C24 0.083(3) 0.069(3) 0.089(3) -0.005(2) -0.011(3) 0.041(2)
C26 0.091(4) 0.041(2) 0.089(4) -0.026(2) 0.011(3) 0.009(2)
C27 0.063(3) 0.053(2) 0.066(3) -0.029(2) 0.021(2) -0.026(2)
C28 0.121(5) 0.033(2) 0.046(2) 0.0046(17) 0.007(3) 0.014(2)
C29 0.050(2) 0.0382(19) 0.051(2) -0.0149(17) 0.0095(18) -0.0003(16)
C30 0.083(4) 0.066(3) 0.066(3) 0.042(3) -0.003(3) -0.008(3)
C31 0.088(3) 0.0277(18) 0.069(3) -0.0025(18) 0.024(3) -0.0096(19)
C32 0.057(2) 0.043(2) 0.075(3) 0.008(2) 0.036(2) -0.0052(18)
Zr1' 0.02117(13) 0.01927(12) 0.01949(12) -0.00007(8) 0.00304(9) 0.00174(9)
Si1' 0.0307(4) 0.0323(4) 0.0405(5) -0.0069(3) -0.0100(4) 0.0002(3)
Si2' 0.0511(5) 0.0315(4) 0.0263(4) -0.0063(3) 0.0042(4) 0.0127(4)
Si3' 0.0364(4) 0.0237(4) 0.0256(4) -0.0027(3) 0.0119(3) 0.0034(3)
Si4' 0.0267(4) 0.0309(4) 0.0274(4) 0.0048(3) 0.0100(3) 0.0027(3)
C1' 0.0303(14) 0.0239(13) 0.0248(13) -0.0010(10) 0.0005(11) 0.0085(11)
C2' 0.0250(14) 0.0284(14) 0.0260(13) 0.0038(10) 0.0074(11) 0.0072(11)
C3' 0.0237(13) 0.0264(13) 0.0229(12) -0.0007(10) 0.0011(10) 0.0009(10)
C4' 0.0294(14) 0.0242(13) 0.0213(12) 0.0004(10) -0.0008(10) 0.0053(10)
C5' 0.0275(14) 0.0200(12) 0.0283(13) -0.0001(10) 0.0008(11) 0.0065(10)
C6' 0.0287(14) 0.0183(12) 0.0233(12) 0.0009(9) 0.0072(10) 0.0037(10)
C7' 0.0272(14) 0.0213(12) 0.0234(12) 0.0036(10) 0.0062(10) 0.0040(10)
C8' 0.0261(13) 0.0252(13) 0.0202(12) 0.0027(10) 0.0050(10) 0.0056(10)
C9' 0.0256(13) 0.0243(12) 0.0206(12) 0.0034(10) 0.0073(10) 0.0027(10)
C10' 0.0262(14) 0.0186(12) 0.0245(13) -0.0001(10) 0.0049(11) -0.0002(10)
C11' 0.0382(17) 0.0226(14) 0.0392(16) 0.0012(12) 0.0006(13) 0.0003(12)
C12' 0.0437(19) 0.0292(15) 0.0508(19) 0.0140(14) 0.0090(15) -0.0029(13)
C13' 0.055(2) 0.0377(17) 0.0349(17) 0.0107(13) 0.0169(15) 0.0112(15)
C14' 0.0428(17) 0.0315(15) 0.0254(14) 0.0013(12) 0.0051(12) 0.0074(13)
C15' 0.0254(14) 0.0324(15) 0.0324(15) 0.0042(11) 0.0097(12) 0.0091(11)
C16' 0.0233(15) 0.0428(17) 0.0400(17) 0.0034(13) 0.0007(13) 0.0047(12)
C17' 0.0345(17) 0.0468(18) 0.0249(14) 0.0022(12) -0.0019(12) 0.0056(13)
C18' 0.0341(16) 0.0383(15) 0.0190(13) 0.0026(11) 0.0036(11) 0.0066(12)
C19' 0.0283(15) 0.0293(15) 0.0429(17) 0.0071(13) 0.0091(13) 0.0019(12)
C20' 0.0301(15) 0.0276(15) 0.0405(17) -0.0009(12) -0.0060(13) -0.0007(12)
C21' 0.059(3) 0.051(2) 0.083(3) -0.034(2) -0.034(2) 0.012(2)
C22' 0.062(3) 0.070(3) 0.042(2) -0.0013(19) -0.020(2) -0.007(2)
C23' 0.037(2) 0.065(3) 0.083(3) 0.005(2) -0.001(2) -0.0129(19)
C24' 0.071(3) 0.063(3) 0.0227(16) -0.0070(16) -0.0018(17) 0.013(2)
C25' 0.130(4) 0.0335(19) 0.053(2) -0.0179(16) 0.021(2) 0.002(2)
C26' 0.061(3) 0.074(3) 0.048(2) -0.011(2) 0.021(2) 0.021(2)
C27' 0.044(2) 0.046(2) 0.047(2) -0.0072(16) 0.0158(16) 0.0122(16)
C28' 0.056(2) 0.0350(17) 0.0297(16) 0.0001(13) 0.0150(15) 0.0011(16)
C29' 0.058(2) 0.0341(18) 0.0406(19) -0.0121(15) 0.0116(17) -0.0044(16)
C30' 0.057(3) 0.059(3) 0.064(3) 0.031(2) 0.036(2) 0.022(2)
C31' 0.048(2) 0.046(2) 0.0425(19) -0.0035(16) 0.0230(17) 0.0043(17)
C32' 0.044(2) 0.071(3) 0.056(2) -0.011(2) 0.0165(19) -0.022(2)

loop_
_atom_type_symbol
_atom_type_description
_atom_type_scat_dispersion_real
_atom_type_scat_dispersion_imag
_atom_type_scat_source
C C 0.0033 0.0016 'International Tables Vol C Tables 4.2.6.8 and 6.1.1.4'
H H 0.0000 0.0000 'International Tables Vol C Tables 4.2.6.8 and 6.1.1.4'
Si Si 0.0817 0.0704 'International Tables Vol C Tables 4.2.6.8 and 6.1.1.4'
Zr Zr -2.9673 0.5597 'International Tables Vol C Tables 4.2.6.8 and 6.1.1.4'

loop_
_geom_angle_atom_site_label_1
_geom_angle_atom_site_label_2
_geom_angle_atom_site_label_3
_geom_angle
C20 Zr1 C19 36.88(12)
C20 Zr1 C2 117.63(10)
C19 Zr1 C2 133.02(10)
C20 Zr1 C10 133.01(10)
C19 Zr1 C10 118.06(10)
C2 Zr1 C10 105.43(9)
C20 Zr1 C3 132.36(10)
C19 Zr1 C3 121.74(10)
C2 Zr1 C3 33.70(8)
C10 Zr1 C3 93.99(9)
C20 Zr1 C9 120.84(10)
C19 Zr1 C9 131.83(9)
C2 Zr1 C9 94.31(9)
C10 Zr1 C9 33.66(8)
C3 Zr1 C9 102.33(8)
C20 Zr1 C1 84.73(10)
C19 Zr1 C1 104.05(10)
C2 Zr1 C1 33.12(8)
C10 Zr1 C1 137.50(9)
C3 Zr1 C1 56.58(8)
C9 Zr1 C1 116.78(8)
C20 Zr1 C6 104.71(10)
C19 Zr1 C6 85.32(10)
C2 Zr1 C6 137.20(9)
C10 Zr1 C6 32.87(8)
C3 Zr1 C6 116.19(8)
C9 Zr1 C6 56.31(8)
C1 Zr1 C6 170.23(8)
C20 Zr1 C4 102.97(10)
C19 Zr1 C4 89.01(10)
C2 Zr1 C4 53.60(8)
C10 Zr1 C4 117.84(9)
C3 Zr1 C4 33.27(8)
C9 Zr1 C4 135.10(8)
C1 Zr1 C4 54.40(8)
C6 Zr1 C4 124.15(8)
C20 Zr1 C8 88.64(10)
C19 Zr1 C8 102.43(10)
C2 Zr1 C8 118.02(9)
C10 Zr1 C8 53.28(8)
C3 Zr1 C8 134.76(9)
C9 Zr1 C8 32.86(8)
C1 Zr1 C8 124.74(9)
C6 Zr1 C8 54.21(8)
C4 Zr1 C8 167.93(8)
C20 Zr1 C7 80.40(10)
C19 Zr1 C7 77.62(9)
C2 Zr1 C7 148.10(9)
C10 Zr1 C7 52.64(8)
C3 Zr1 C7 146.18(8)
C9 Zr1 C7 54.28(8)
C1 Zr1 C7 151.77(9)
C6 Zr1 C7 32.32(8)
C4 Zr1 C7 152.82(8)
C8 Zr1 C7 31.77(8)
C20 Zr1 C5 77.73(10)
C19 Zr1 C5 80.15(9)
C2 Zr1 C5 52.96(8)
C10 Zr1 C5 148.07(8)
C3 Zr1 C5 54.65(8)
C9 Zr1 C5 146.84(8)
C1 Zr1 C5 32.42(8)
C6 Zr1 C5 151.26(8)
C4 Zr1 C5 31.82(8)
C8 Zr1 C5 153.51(9)
C7 Zr1 C5 156.74(8)
C21 Si1 C23 110.3(2)
C21 Si1 C22 108.96(18)
C23 Si1 C22 108.1(2)
C21 Si1 C3 114.11(14)
C23 Si1 C3 108.04(15)
C22 Si1 C3 107.12(15)
C25 Si2 C24 108.8(2)
C25 Si2 C1 112.72(19)
C24 Si2 C1 111.04(16)
C25 Si2 C26 109.2(3)
C24 Si2 C26 107.7(3)
C1 Si2 C26 107.28(19)
C28 Si3 C29 107.8(3)
C28 Si3 C27 109.4(3)
C29 Si3 C27 109.42(19)
C28 Si3 C6 112.06(16)
C29 Si3 C6 107.25(14)
C27 Si3 C6 110.84(18)
C30 Si4 C31 108.7(3)
C30 Si4 C32 107.6(3)
C31 Si4 C32 109.1(2)
C30 Si4 C9 107.34(19)
C31 Si4 C9 115.72(17)
C32 Si4 C9 108.07(15)
C2 C1 C5 104.7(2)
C2 C1 Si2 122.5(2)
C5 C1 Si2 132.1(2)
C2 C1 Zr1 70.17(14)
C5 C1 Zr1 77.45(14)
Si2 C1 Zr1 123.80(12)
C1 C2 C3 112.8(2)
C1 C2 Zr1 76.72(15)
C3 C2 Zr1 74.12(14)
C2 C3 C4 104.1(2)
C2 C3 Si1 124.58(19)
C4 C3 Si1 125.39(18)
C2 C3 Zr1 72.18(14)
C4 C3 Zr1 77.07(14)
Si1 C3 Zr1 136.70(12)
C14 C4 C5 119.9(2)
C14 C4 C3 130.6(3)
C5 C4 C3 109.5(2)
C14 C4 Zr1 121.05(17)
C5 C4 Zr1 76.33(14)
C3 C4 Zr1 69.66(13)
C11 C5 C4 119.2(3)
C11 C5 C1 132.0(3)
C4 C5 C1 108.7(2)
C11 C5 Zr1 126.27(17)
C4 C5 Zr1 71.85(13)
C1 C5 Zr1 70.14(13)
C10 C6 C7 104.6(2)
C10 C6 Si3 122.7(2)
C7 C6 Si3 131.77(19)
C10 C6 Zr1 70.24(14)
C7 C6 Zr1 77.43(14)
Si3 C6 Zr1 124.43(12)
C15 C7 C8 118.9(3)
C15 C7 C6 132.2(3)
C8 C7 C6 108.8(2)
C15 C7 Zr1 124.96(18)
C8 C7 Zr1 72.28(14)
C6 C7 Zr1 70.25(13)
C7 C8 C18 119.9(3)
C7 C8 C9 109.4(2)
C18 C8 C9 130.7(3)
C7 C8 Zr1 75.96(14)
C18 C8 Zr1 121.49(18)
C9 C8 Zr1 69.79(14)
C10 C9 C8 104.1(2)
C10 C9 Si4 123.1(2)
C8 C9 Si4 126.14(19)
C10 C9 Zr1 71.90(14)
C8 C9 Zr1 77.35(14)
Si4 C9 Zr1 137.79(13)
C6 C10 C9 112.9(2)
C6 C10 Zr1 76.89(15)
C9 C10 Zr1 74.44(14)
C12 C11 C5 119.1(3)
C11 C12 C13 122.2(3)
C14 C13 C12 120.8(3)
C13 C14 C4 118.7(3)
C16 C15 C7 118.8(3)
C15 C16 C17 122.3(3)
C18 C17 C16 121.3(3)
C17 C18 C8 118.7(3)
C20 C19 Zr1 71.27(17)
C19 C20 Zr1 71.84(17)
C20' Zr1' C19' 37.01(11)
C20' Zr1' C10' 134.11(10)
C19' Zr1' C10' 119.33(10)
C20' Zr1' C2' 119.48(10)
C19' Zr1' C2' 133.11(10)
C10' Zr1' C2' 102.98(9)
C20' Zr1' C3' 131.19(10)
C19' Zr1' C3' 118.93(10)
C10' Zr1' C3' 93.76(9)
C2' Zr1' C3' 33.56(8)
C20' Zr1' C9' 120.23(10)
C19' Zr1' C9' 131.71(10)
C10' Zr1' C9' 33.77(8)
C2' Zr1' C9' 94.65(9)
C3' Zr1' C9' 104.91(8)
C20' Zr1' C4' 100.69(10)
C19' Zr1' C4' 86.58(10)
C10' Zr1' C4' 119.08(8)
C2' Zr1' C4' 53.74(9)
C3' Zr1' C4' 33.32(8)
C9' Zr1' C4' 138.00(9)
C20' Zr1' C1' 86.94(10)
C19' Zr1' C1' 106.08(10)
C10' Zr1' C1' 134.06(9)
C2' Zr1' C1' 32.57(8)
C3' Zr1' C1' 55.84(8)
C9' Zr1' C1' 115.14(8)
C4' Zr1' C1' 54.19(8)
C20' Zr1' C6' 106.68(10)
C19' Zr1' C6' 86.71(9)
C10' Zr1' C6' 32.67(8)
C2' Zr1' C6' 133.69(9)
C3' Zr1' C6' 113.61(8)
C9' Zr1' C6' 56.25(8)
C4' Zr1' C6' 123.18(8)
C1' Zr1' C6' 166.19(8)
C20' Zr1' C8' 88.01(10)
C19' Zr1' C8' 101.16(10)
C10' Zr1' C8' 53.49(8)
C2' Zr1' C8' 120.87(8)
C3' Zr1' C8' 138.15(8)
C9' Zr1' C8' 33.30(8)
C4' Zr1' C8' 171.24(8)
C1' Zr1' C8' 126.08(8)
C6' Zr1' C8' 54.02(8)
C20' Zr1' C5' 77.29(9)
C19' Zr1' C5' 80.61(9)
C10' Zr1' C5' 147.94(8)
C2' Zr1' C5' 52.52(9)
C3' Zr1' C5' 54.24(8)
C9' Zr1' C5' 145.93(8)
C4' Zr1' C5' 31.86(8)
C1' Zr1' C5' 32.05(8)
C6' Zr1' C5' 152.09(8)
C8' Zr1' C5' 153.01(8)
C20' Zr1' C7' 81.55(9)
C19' Zr1' C7' 77.61(9)
C10' Zr1' C7' 52.56(8)
C2' Zr1' C7' 149.02(8)
C3' Zr1' C7' 144.75(8)
C9' Zr1' C7' 54.37(8)
C4' Zr1' C7' 150.39(8)
C1' Zr1' C7' 154.59(8)
C6' Zr1' C7' 32.23(8)
C8' Zr1' C7' 31.51(8)
C5' Zr1' C7' 157.33(8)
C23' Si1' C21' 110.4(3)
C23' Si1' C22' 108.0(2)
C21' Si1' C22' 107.3(2)
C23' Si1' C3' 108.05(17)
C21' Si1' C3' 116.16(15)
C22' Si1' C3' 106.56(16)
C26' Si2' C25' 107.6(2)
C26' Si2' C24' 109.3(2)
C25' Si2' C24' 108.7(2)
C26' Si2' C1' 107.82(17)
C25' Si2' C1' 111.24(15)
C24' Si2' C1' 112.01(15)
C28' Si3' C27' 109.42(17)
C28' Si3' C6' 112.56(13)
C27' Si3' C6' 111.39(14)
C28' Si3' C29' 109.18(18)
C27' Si3' C29' 107.13(18)
C6' Si3' C29' 106.97(14)
C9' Si4' C31' 114.66(15)
C9' Si4' C32' 108.64(16)
C31' Si4' C32' 109.3(2)
C9' Si4' C30' 108.18(16)
C31' Si4' C30' 106.3(2)
C32' Si4' C30' 109.6(3)
C2' C1' C5' 105.2(2)
C2' C1' Si2' 125.5(2)
C5' C1' Si2' 128.7(2)
C2' C1' Zr1' 69.97(14)
C5' C1' Zr1' 76.95(14)
Si2' C1' Zr1' 124.60(12)
C1' C2' C3' 112.3(2)
C1' C2' Zr1' 77.46(15)
C3' C2' Zr1' 73.31(15)
C2' C3' C4' 104.8(2)
C2' C3' Si1' 126.0(2)
C4' C3' Si1' 122.94(18)
C2' C3' Zr1' 73.13(14)
C4' C3' Zr1' 76.71(14)
Si1' C3' Zr1' 137.28(13)
C5' C4' C14' 120.0(2)
C5' C4' C3' 108.7(2)
C14' C4' C3' 131.2(2)
C5' C4' Zr1' 77.26(14)
C14' C4' Zr1' 121.25(18)
C3' C4' Zr1' 69.97(13)
C11' C5' C4' 118.6(3)
C11' C5' C1' 132.4(2)
C4' C5' C1' 108.9(2)
C11' C5' Zr1' 125.76(18)
C4' C5' Zr1' 70.88(13)
C1' C5' Zr1' 71.01(14)
C10' C6' C7' 104.6(2)
C10' C6' Si3' 123.95(19)
C7' C6' Si3' 130.4(2)
C10' C6' Zr1' 69.53(13)
C7' C6' Zr1' 77.13(13)
Si3' C6' Zr1' 126.17(12)
C15' C7' C8' 119.2(2)
C15' C7' C6' 131.7(2)
C8' C7' C6' 109.0(2)
C15' C7' Zr1' 124.21(17)
C8' C7' Zr1' 71.73(13)
C6' C7' Zr1' 70.64(13)
C7' C8' C18' 119.7(2)
C7' C8' C9' 109.4(2)
C18' C8' C9' 130.8(2)
C7' C8' Zr1' 76.76(14)
C18' C8' Zr1' 121.11(18)
C9' C8' Zr1' 69.34(13)
C10' C9' C8' 103.7(2)
C10' C9' Si4' 125.06(19)
C8' C9' Si4' 126.67(18)
C10' C9' Zr1' 72.32(13)
C8' C9' Zr1' 77.35(14)
Si4' C9' Zr1' 133.34(12)
C6' C10' C9' 113.1(2)
C6' C10' Zr1' 77.80(14)
C9' C10' Zr1' 73.91(14)
C12' C11' C5' 119.2(3)
C11' C12' C13' 121.5(3)
C14' C13' C12' 121.6(3)
C13' C14' C4' 119.0(3)
C16' C15' C7' 119.6(3)
C15' C16' C17' 121.0(3)
C18' C17' C16' 121.2(3)
C17' C18' C8' 119.2(3)
C20' C19' Zr1' 71.25(16)
C19' C20' Zr1' 71.73(16)

loop_
_geom_bond_atom_site_label_1
_geom_bond_atom_site_label_2
_geom_bond_distance
Zr1 C20 2.278(3)
Zr1 C19 2.285(3)
Zr1 C2 2.453(3)
Zr1 C10 2.454(3)
Zr1 C3 2.479(2)
Zr1 C9 2.487(2)
Zr1 C1 2.538(2)
Zr1 C6 2.540(2)
Zr1 C4 2.576(2)
Zr1 C8 2.586(3)
Zr1 C7 2.634(2)
Zr1 C5 2.634(2)
Si1 C21 1.856(3)
Si1 C23 1.859(4)
Si1 C22 1.866(4)
Si1 C3 1.867(3)
Si2 C25 1.827(5)
Si2 C24 1.864(4)
Si2 C1 1.864(3)
Si2 C26 1.871(5)
Si3 C28 1.859(4)
Si3 C29 1.861(4)
Si3 C27 1.864(4)
Si3 C6 1.866(3)
Si4 C30 1.852(4)
Si4 C31 1.859(4)
Si4 C32 1.864(4)
Si4 C9 1.870(3)
C1 C2 1.425(4)
C1 C5 1.447(4)
C2 C3 1.430(3)
C3 C4 1.450(3)
C4 C14 1.420(4)
C4 C5 1.430(4)
C5 C11 1.418(4)
C6 C10 1.415(3)
C6 C7 1.443(4)
C7 C15 1.423(4)
C7 C8 1.429(4)
C8 C18 1.429(4)
C8 C9 1.438(4)
C9 C10 1.431(3)
C11 C12 1.353(5)
C12 C13 1.408(5)
C13 C14 1.371(4)
C15 C16 1.367(5)
C16 C17 1.394(5)
C17 C18 1.362(5)
C19 C20 1.443(5)
Zr1' C20' 2.280(3)
Zr1' C19' 2.286(3)
Zr1' C10' 2.459(2)
Zr1' C2' 2.468(3)
Zr1' C3' 2.471(2)
Zr1' C9' 2.479(2)
Zr1' C4' 2.559(2)
Zr1' C1' 2.565(2)
Zr1' C6' 2.565(2)
Zr1' C8' 2.585(2)
Zr1' C5' 2.642(2)
Zr1' C7' 2.650(2)
Si1' C23' 1.852(4)
Si1' C21' 1.857(4)
Si1' C22' 1.873(4)
Si1' C3' 1.878(3)
Si2' C26' 1.859(4)
Si2' C25' 1.859(4)
Si2' C24' 1.860(4)
Si2' C1' 1.877(3)
Si3' C28' 1.866(3)
Si3' C27' 1.867(3)
Si3' C6' 1.869(3)
Si3' C29' 1.871(3)
Si4' C9' 1.859(3)
Si4' C31' 1.861(3)
Si4' C32' 1.862(4)
Si4' C30' 1.866(4)
C1' C2' 1.414(4)
C1' C5' 1.439(4)
C2' C3' 1.426(4)
C3' C4' 1.444(4)
C4' C5' 1.430(3)
C4' C14' 1.430(4)
C5' C11' 1.424(4)
C6' C10' 1.417(4)
C6' C7' 1.450(3)
C7' C15' 1.420(4)
C7' C8' 1.423(3)
C8' C18' 1.423(4)
C8' C9' 1.455(4)
C9' C10' 1.434(3)
C11' C12' 1.369(4)
C12' C13' 1.407(5)
C13' C14' 1.347(4)
C15' C16' 1.365(4)
C16' C17' 1.416(4)
C17' C18' 1.362(4)
C19' C20' 1.449(4)
